data_7002981
loop_
_publ_author_name
'Tan, Yong Leng Kelvin'
'Pigeon, Pascal'
'Hillard, Elizabeth A.'
'Top, Siden'
'Plamont, Marie-Aude'
'Vessi\`eres, Anne'
'McGlinchey, Michael J.'
'M\"uller-Bunz, Helge'
'Jaouen, G\'erard'

_publ_section_title
;
 Synthesis, oxidation chemistry and cytotoxicity studies on ferrocene
 derivatives of diethylstilbestrol
;
_journal_issue 48
_journal_name_full 'Dalton Transactions'
_journal_page_first 10871
_journal_page_last 10881
_journal_paper_doi 10.1039/b913570g
_journal_year 2009
_chemical_formula_moiety 'C28 H28 Fe1 O2'
_chemical_formula_sum 'C28 H28 Fe O2'
_chemical_formula_weight 452.38
_space_group_IT_number 2
_symmetry_cell_setting triclinic
_symmetry_space_group_name_Hall '-P 1'
_symmetry_space_group_name_H-M 'P -1'
_atom_sites_solution_hydrogens geom
_atom_sites_solution_primary direct
_audit_creation_date 06-12-01
_audit_creation_method CRYSTALS_ver_12.84
_cell_angle_alpha 97.949(7)
_cell_angle_beta 96.147(7)
_cell_angle_gamma 96.436(6)
_cell_formula_units_Z 2
_cell_length_a 9.0998(8)
_cell_length_b 10.4180(11)
_cell_length_c 12.3362(12)
_cell_measurement_reflns_used 135
_cell_measurement_temperature 250
_cell_measurement_theta_max 23
_cell_measurement_theta_min 4
_cell_volume 1141.99(19)
_computing_cell_refinement 'Dirax/lsq (Duisenberg & Schreurs, 1989-2000)'
_computing_data_collection 'COLLECT (Nonius, 1997-2001).'
_computing_data_reduction 'EvalCCD (Duisenberg & Schreurs 1990-2000)'
_computing_molecular_graphics 'CAMERON (Watkin et al., 1996)'
_computing_publication_material 'CRYSTALS (Betteridge et al., 2003)'
_computing_structure_refinement 'CRYSTALS (Betteridge et al., 2003)'
_computing_structure_solution 'SHELXS 86 (Sheldrick, 1986)'
_diffrn_ambient_temperature 250
_diffrn_measured_fraction_theta_full 0.993
_diffrn_measured_fraction_theta_max 0.933
_diffrn_measurement_device_type 'Nonius KappaCCD'
_diffrn_measurement_method \w
_diffrn_radiation_monochromator graphite
_diffrn_radiation_type 'Mo K\a'
_diffrn_radiation_wavelength 0.71073
_diffrn_reflns_av_R_equivalents 0.030
_diffrn_reflns_limit_h_max 16
_diffrn_reflns_limit_h_min -13
_diffrn_reflns_limit_k_max 18
_diffrn_reflns_limit_k_min -18
_diffrn_reflns_limit_l_max 21
_diffrn_reflns_limit_l_min -22
_diffrn_reflns_number 36861
_diffrn_reflns_theta_full 30.396
_diffrn_reflns_theta_max 39.995
_diffrn_reflns_theta_min 1.680
_diffrn_standards_number 0
_exptl_absorpt_coefficient_mu 0.682
_exptl_absorpt_correction_T_max 1.0
_exptl_absorpt_correction_T_min 0.87
_exptl_absorpt_correction_type multi-scan
_exptl_absorpt_process_details 'SADABS (Siemens, 1996)'
_exptl_crystal_colour red
_exptl_crystal_density_diffrn 1.315
_exptl_crystal_description parallelepiped
_exptl_crystal_F_000 476
_exptl_crystal_size_max 0.15
_exptl_crystal_size_mid 0.11
_exptl_crystal_size_min 0.08
_refine_diff_density_max 0.48
_refine_diff_density_min -0.57
_refine_ls_extinction_method None
_refine_ls_goodness_of_fit_ref 1.1069
_refine_ls_hydrogen_treatment refU
_refine_ls_matrix_type full
_refine_ls_number_parameters 281
_refine_ls_number_reflns 7611
_refine_ls_number_restraints 0
_refine_ls_R_factor_all 0.0798
_refine_ls_R_factor_gt 0.0347
_refine_ls_shift/su_max 0.000402
_refine_ls_structure_factor_coef F
_refine_ls_weighting_details
;
Method, part 1, Chebychev polynomial, (Watkin, 1994, Prince, 1982)
[weight] = 1.0/[A~0~*T~0~(x)+A~1~*T~1~(x) ... +A~n-1~]*T~n-1~(x)]
where A~i~ are the Chebychev coefficients listed below and x= Fcalc/Fmax
Method = Robust Weighting (Prince, 1982)
W = [weight] * [1-(deltaF/6*sigmaF)^2^]^2^
A~i~ are:
0.994 0.135 0.633
;
_refine_ls_weighting_scheme calc
_refine_ls_wR_factor_all 0.0812
_refine_ls_wR_factor_gt 0.0401
_refine_ls_wR_factor_ref 0.0401
_reflns_limit_h_max 15
_reflns_limit_h_min -16
_reflns_limit_k_max 18
_reflns_limit_k_min -18
_reflns_limit_l_max 22
_reflns_limit_l_min 0
_reflns_number_gt 7611
_reflns_number_total 13211
_reflns_threshold_expression I>3.0\s(I)
_oxford_structure_analysis_title '10271549 Compound X'
_cod_duplicate_entry 7002980
_cod_data_source_file b913570g.txt
_cod_data_source_block 2h
_cod_depositor_comments
;
The following automatic conversions were performed:
'_symmetry_cell_setting' value 'Triclinic' changed to 'triclinic'
according to '/home/saulius/struct/CIF-dictionaries/cif_core.dic'
dictionary named 'cif_core.dic' version 2.4.1 from
2010-06-29.

'_refine_ls_hydrogen_treatment' value 'refu' changed to
'refU' according to '/home/saulius/struct/CIF-dictionaries/cif_core.dic'
dictionary named 'cif_core.dic' version 2.4.1 from 2010-06-29.

Automatic conversion script
Id: cif_fix_enum 1527 2010-12-29 10:47:43Z saulius 
;
_cod_original_cell_volume 1142.0(2)
_cod_original_sg_symbol_H-M 'P -1 '
_cod_original_formula_sum 'C28 H28 Fe1 O2'
_cod_database_code 7002981

loop_
_symmetry_equiv_pos_as_xyz
x,y,z
-x,-y,-z

loop_
_atom_site_label
_atom_site_type_symbol
_atom_site_fract_x
_atom_site_fract_y
_atom_site_fract_z
_atom_site_U_iso_or_equiv
_atom_site_occupancy
_atom_site_adp_type
_atom_site_refinement_flags_posn
_atom_site_refinement_flags_adp
_atom_site_refinement_flags_occupancy
_atom_site_disorder_assembly
_atom_site_disorder_group
_atom_site_attached_hydrogens
Fe1 Fe 0.240891(18) 0.169605(16) 0.245588(13) 0.0219 1.0000 Uani . . . . . .
C1 C 0.51909(11) 0.27096(10) 0.43141(8) 0.0210 1.0000 Uani . . . . . .
C2 C 0.66282(12) 0.26839(10) 0.40951(8) 0.0231 1.0000 Uani . . . . . .
C3 C 0.78265(13) 0.22341(12) 0.48667(10) 0.0280 1.0000 Uani . . . . . .
C4 C 0.90362(15) 0.33285(16) 0.54496(13) 0.0408 1.0000 Uani . . . . . .
C5 C 0.71438(12) 0.30741(11) 0.30565(9) 0.0236 1.0000 Uani . . . . . .
C6 C 0.75013(13) 0.44000(11) 0.29571(9) 0.0264 1.0000 Uani . . . . . .
C7 C 0.79349(14) 0.47737(11) 0.19803(10) 0.0291 1.0000 Uani . . . . . .
C8 C 0.80272(14) 0.38193(12) 0.10737(10) 0.0280 1.0000 Uani . . . . . .
C9 C 0.77141(14) 0.24897(12) 0.11637(10) 0.0288 1.0000 Uani . . . . . .
C10 C 0.72802(14) 0.21336(11) 0.21526(10) 0.0273 1.0000 Uani . . . . . .
C11 C 0.47728(12) 0.24590(10) 0.54237(8) 0.0223 1.0000 Uani . . . . . .
C12 C 0.53507(13) 0.33470(11) 0.63721(9) 0.0261 1.0000 Uani . . . . . .
C13 C 0.49371(14) 0.31882(12) 0.74153(9) 0.0290 1.0000 Uani . . . . . .
C14 C 0.39068(14) 0.21260(13) 0.75121(9) 0.0293 1.0000 Uani . . . . . .
C15 C 0.33063(17) 0.12302(14) 0.65736(10) 0.0354 1.0000 Uani . . . . . .
C16 C 0.37456(16) 0.13891(12) 0.55467(9) 0.0317 1.0000 Uani . . . . . .
C17 C 0.39451(11) 0.30269(10) 0.35454(8) 0.0213 1.0000 Uani . . . . . .
C18 C 0.24473(13) 0.30897(12) 0.38305(9) 0.0262 1.0000 Uani . . . . . .
C19 C 0.15239(13) 0.34056(12) 0.29147(10) 0.0297 1.0000 Uani . . . . . .
C20 C 0.24271(14) 0.35520(12) 0.20517(9) 0.0285 1.0000 Uani . . . . . .
C21 C 0.39069(12) 0.33101(11) 0.24234(9) 0.0248 1.0000 Uani . . . . . .
C22 C 0.29830(17) -0.01525(13) 0.25616(12) 0.0379 1.0000 Uani . . . . . .
C23 C 0.14760(18) -0.01025(14) 0.27744(13) 0.0389 1.0000 Uani . . . . . .
C24 C 0.06610(16) 0.02490(14) 0.18220(14) 0.0400 1.0000 Uani . . . . . .
C25 C 0.16634(18) 0.04220(14) 0.10242(11) 0.0400 1.0000 Uani . . . . . .
C26 C 0.31030(17) 0.01677(14) 0.14832(13) 0.0395 1.0000 Uani . . . . . .
C27 C 0.8752(2) 0.33599(17) -0.07432(13) 0.0462 1.0000 Uani . . . . . .
C28 C 0.4061(2) 0.2697(2) 0.94713(12) 0.0554 1.0000 Uani . . . . . .
O1 O 0.84014(15) 0.42831(11) 0.01356(9) 0.0436 1.0000 Uani . . . . . .
O2 O 0.33960(15) 0.18728(14) 0.84852(8) 0.0491 1.0000 Uani . . . . . .
H31 H 0.7330 0.1827 0.5443 0.0550(12) 1.0000 Uiso . . . . . .
H32 H 0.8318 0.1567 0.4424 0.0550(12) 1.0000 Uiso . . . . . .
H41 H 0.9773 0.2954 0.5936 0.0550(12) 1.0000 Uiso . . . . . .
H42 H 0.8568 0.4002 0.5906 0.0550(12) 1.0000 Uiso . . . . . .
H43 H 0.9556 0.3741 0.4886 0.0550(12) 1.0000 Uiso . . . . . .
H61 H 0.7444 0.5088 0.3596 0.0550(12) 1.0000 Uiso . . . . . .
H71 H 0.8181 0.5720 0.1927 0.0550(12) 1.0000 Uiso . . . . . .
H91 H 0.7799 0.1802 0.0530 0.0550(12) 1.0000 Uiso . . . . . .
H101 H 0.7063 0.1186 0.2213 0.0550(12) 1.0000 Uiso . . . . . .
H121 H 0.6077 0.4117 0.6304 0.0550(12) 1.0000 Uiso . . . . . .
H131 H 0.5378 0.3829 0.8081 0.0550(12) 1.0000 Uiso . . . . . .
H151 H 0.2546 0.0541 0.6625 0.0550(12) 1.0000 Uiso . . . . . .
H161 H 0.3682 0.1088 0.4736 0.0550(12) 1.0000 Uiso . . . . . .
H181 H 0.2121 0.2950 0.4543 0.0550(12) 1.0000 Uiso . . . . . .
H191 H 0.0442 0.3506 0.2886 0.0550(12) 1.0000 Uiso . . . . . .
H201 H 0.2086 0.3783 0.1315 0.0550(12) 1.0000 Uiso . . . . . .
H211 H 0.4725 0.3325 0.1990 0.0550(12) 1.0000 Uiso . . . . . .
H221 H 0.3808 -0.0373 0.3079 0.0550(12) 1.0000 Uiso . . . . . .
H231 H 0.1063 -0.0282 0.3464 0.0550(12) 1.0000 Uiso . . . . . .
H241 H -0.0422 0.0355 0.1735 0.0550(12) 1.0000 Uiso . . . . . .
H251 H 0.1410 0.0674 0.0280 0.0550(12) 1.0000 Uiso . . . . . .
H261 H 0.4028 0.0209 0.1112 0.0550(12) 1.0000 Uiso . . . . . .
H271 H 0.8999 0.3828 -0.1371 0.0550(12) 1.0000 Uiso . . . . . .
H272 H 0.9624 0.2939 -0.0476 0.0550(12) 1.0000 Uiso . . . . . .
H273 H 0.7872 0.2681 -0.0999 0.0550(12) 1.0000 Uiso . . . . . .
H281 H 0.3595 0.2416 1.0112 0.0550(12) 1.0000 Uiso . . . . . .
H282 H 0.5152 0.2643 0.9578 0.0550(12) 1.0000 Uiso . . . . . .
H283 H 0.3891 0.3622 0.9414 0.0550(12) 1.0000 Uiso . . . . . .

loop_
_atom_site_aniso_label
_atom_site_aniso_U_11
_atom_site_aniso_U_22
_atom_site_aniso_U_33
_atom_site_aniso_U_23
_atom_site_aniso_U_13
_atom_site_aniso_U_12
Fe1 0.02094(6) 0.02238(6) 0.02055(6) -0.00058(4) -0.00184(4) 0.00384(4)
C1 0.0221(4) 0.0222(4) 0.0173(3) 0.0013(3) 0.0006(3) 0.0013(3)
C2 0.0229(4) 0.0238(4) 0.0219(4) 0.0027(3) 0.0012(3) 0.0022(3)
C3 0.0245(4) 0.0300(5) 0.0285(5) 0.0046(4) -0.0021(4) 0.0051(4)
C4 0.0280(5) 0.0459(7) 0.0424(7) -0.0021(6) -0.0068(5) -0.0001(5)
C5 0.0206(4) 0.0262(4) 0.0239(4) 0.0027(3) 0.0043(3) 0.0034(3)
C6 0.0261(4) 0.0245(4) 0.0279(5) -0.0003(4) 0.0071(4) 0.0020(3)
C7 0.0312(5) 0.0247(4) 0.0315(5) 0.0029(4) 0.0090(4) 0.0005(4)
C8 0.0291(5) 0.0296(5) 0.0263(5) 0.0041(4) 0.0081(4) 0.0029(4)
C9 0.0340(5) 0.0272(5) 0.0255(4) 0.0005(4) 0.0080(4) 0.0056(4)
C10 0.0328(5) 0.0225(4) 0.0270(5) 0.0024(3) 0.0061(4) 0.0047(4)
C11 0.0254(4) 0.0229(4) 0.0174(3) 0.0016(3) 0.0012(3) 0.0017(3)
C12 0.0311(5) 0.0248(4) 0.0203(4) -0.0006(3) 0.0040(3) -0.0006(4)
C13 0.0355(5) 0.0315(5) 0.0184(4) -0.0012(3) 0.0039(4) 0.0027(4)
C14 0.0337(5) 0.0364(6) 0.0191(4) 0.0067(4) 0.0051(4) 0.0049(4)
C15 0.0433(7) 0.0347(6) 0.0258(5) 0.0082(4) 0.0035(4) -0.0092(5)
C16 0.0411(6) 0.0296(5) 0.0205(4) 0.0019(4) 0.0009(4) -0.0079(4)
C17 0.0222(4) 0.0218(4) 0.0185(4) -0.0003(3) 0.0004(3) 0.0028(3)
C18 0.0258(4) 0.0308(5) 0.0219(4) -0.0004(3) 0.0037(3) 0.0078(4)
C19 0.0264(5) 0.0311(5) 0.0313(5) -0.0005(4) 0.0001(4) 0.0117(4)
C20 0.0322(5) 0.0275(5) 0.0250(4) 0.0046(4) -0.0043(4) 0.0070(4)
C21 0.0265(4) 0.0269(4) 0.0201(4) 0.0033(3) 0.0012(3) 0.0018(3)
C22 0.0423(7) 0.0261(5) 0.0417(7) -0.0020(5) -0.0088(5) 0.0106(5)
C23 0.0431(7) 0.0287(6) 0.0421(7) 0.0058(5) -0.0003(5) -0.0025(5)
C24 0.0301(6) 0.0345(6) 0.0490(8) 0.0004(5) -0.0092(5) -0.0028(5)
C25 0.0487(8) 0.0336(6) 0.0298(6) -0.0062(5) -0.0119(5) 0.0009(5)
C26 0.0415(7) 0.0329(6) 0.0392(6) -0.0115(5) 0.0033(5) 0.0070(5)
C27 0.0589(9) 0.0474(8) 0.0323(6) 0.0012(6) 0.0209(6) -0.0015(7)
C28 0.0669(11) 0.0793(13) 0.0197(5) 0.0082(6) 0.0090(6) 0.0043(9)
O1 0.0640(7) 0.0364(5) 0.0329(5) 0.0066(4) 0.0217(5) 0.0010(5)
O2 0.0592(7) 0.0644(8) 0.0234(4) 0.0107(4) 0.0127(4) -0.0062(6)

loop_
_atom_type_symbol
_atom_type_scat_dispersion_real
_atom_type_scat_dispersion_imag
_atom_type_scat_Cromer_Mann_a1
_atom_type_scat_Cromer_Mann_b1
_atom_type_scat_Cromer_Mann_a2
_atom_type_scat_Cromer_Mann_b2
_atom_type_scat_Cromer_Mann_a3
_atom_type_scat_Cromer_Mann_b3
_atom_type_scat_Cromer_Mann_a4
_atom_type_scat_Cromer_Mann_b4
_atom_type_scat_Cromer_Mann_c
_atom_type_scat_source
C 0.0033 0.0016 2.3100 20.8439 1.0200 10.2075 1.5886 0.5687 0.8650 51.6512 0.2156 'International Tables Vol C 4.2.6.8 and 6.1.1.4'
H 0.0000 0.0000 0.4930 10.5109 0.3229 26.1257 0.1402 3.1424 0.0408 57.7998 0.0030 'International Tables Vol C 4.2.6.8 and 6.1.1.4'
O 0.0106 0.0060 3.0485 13.2771 2.2868 5.7011 1.5463 0.3239 0.8670 32.9089 0.2508 'International Tables Vol C 4.2.6.8 and 6.1.1.4'
Fe 0.3463 0.8444 11.7695 4.7611 7.3573 0.3072 3.5222 15.3535 2.3045 76.8805 1.0369 'International Tables Vol C 4.2.6.8 and 6.1.1.4'

loop_
_geom_angle_atom_site_label_1
_geom_angle_site_symmetry_1
_geom_angle_atom_site_label_2
_geom_angle_site_symmetry_2
_geom_angle_atom_site_label_3
_geom_angle_site_symmetry_3
_geom_angle
_geom_angle_publ_flag
C17 . Fe1 . C18 . 40.90(4) yes
C17 . Fe1 . C19 . 69.02(4) yes
C18 . Fe1 . C19 . 40.51(5) yes
C17 . Fe1 . C20 . 69.01(4) yes
C18 . Fe1 . C20 . 68.00(5) yes
C19 . Fe1 . C20 . 40.42(5) yes
C17 . Fe1 . C21 . 41.15(4) yes
C18 . Fe1 . C21 . 68.44(5) yes
C19 . Fe1 . C21 . 68.62(5) yes
C20 . Fe1 . C21 . 40.89(5) yes
C17 . Fe1 . C22 . 107.66(5) yes
C18 . Fe1 . C22 . 122.58(5) yes
C19 . Fe1 . C22 . 157.58(6) yes
C20 . Fe1 . C22 . 160.92(6) yes
C21 . Fe1 . C22 . 124.36(5) yes
C17 . Fe1 . C23 . 125.29(5) yes
C18 . Fe1 . C23 . 109.39(6) yes
C19 . Fe1 . C23 . 122.33(6) yes
C20 . Fe1 . C23 . 156.63(6) yes
C21 . Fe1 . C23 . 161.76(5) yes
C17 . Fe1 . C24 . 162.37(6) yes
C18 . Fe1 . C24 . 125.78(6) yes
C19 . Fe1 . C24 . 108.03(6) yes
C20 . Fe1 . C24 . 120.76(5) yes
C21 . Fe1 . C24 . 155.47(6) yes
C17 . Fe1 . C25 . 155.66(6) yes
C18 . Fe1 . C25 . 161.39(6) yes
C19 . Fe1 . C25 . 123.89(6) yes
C20 . Fe1 . C25 . 106.43(5) yes
C21 . Fe1 . C25 . 119.80(6) yes
C17 . Fe1 . C26 . 120.47(5) yes
C18 . Fe1 . C26 . 156.96(6) yes
C19 . Fe1 . C26 . 160.58(6) yes
C20 . Fe1 . C26 . 123.76(6) yes
C21 . Fe1 . C26 . 106.47(6) yes
C22 . Fe1 . C23 . 40.35(6) yes
C22 . Fe1 . C24 . 68.05(6) yes
C23 . Fe1 . C24 . 40.50(6) yes
C22 . Fe1 . C25 . 68.43(6) yes
C23 . Fe1 . C25 . 68.24(6) yes
C24 . Fe1 . C25 . 40.46(7) yes
C22 . Fe1 . C26 . 40.49(6) yes
C23 . Fe1 . C26 . 68.03(7) yes
C24 . Fe1 . C26 . 68.18(6) yes
C25 . Fe1 . C26 . 40.90(6) yes
C2 . C1 . C11 . 120.02(9) yes
C2 . C1 . C17 . 125.25(9) yes
C11 . C1 . C17 . 114.68(9) yes
C1 . C2 . C3 . 123.07(10) yes
C1 . C2 . C5 . 122.23(9) yes
C3 . C2 . C5 . 114.69(9) yes
C2 . C3 . C4 . 114.47(11) yes
C2 . C3 . H31 . 108.2 no
C4 . C3 . H31 . 108.2 no
C2 . C3 . H32 . 108.2 no
C4 . C3 . H32 . 108.2 no
H31 . C3 . H32 . 109.5 no
C3 . C4 . H41 . 109.4 no
C3 . C4 . H42 . 109.5 no
H41 . C4 . H42 . 109.5 no
C3 . C4 . H43 . 109.4 no
H41 . C4 . H43 . 109.5 no
H42 . C4 . H43 . 109.5 no
C2 . C5 . C6 . 120.89(9) yes
C2 . C5 . C10 . 121.31(10) yes
C6 . C5 . C10 . 117.80(10) yes
C5 . C6 . C7 . 121.27(10) yes
C5 . C6 . H61 . 119.4 no
C7 . C6 . H61 . 119.3 no
C6 . C7 . C8 . 120.10(11) yes
C6 . C7 . H71 . 120.0 no
C8 . C7 . H71 . 119.9 no
C7 . C8 . C9 . 119.62(11) yes
C7 . C8 . O1 . 115.83(11) yes
C9 . C8 . O1 . 124.53(11) yes
C8 . C9 . C10 . 119.41(10) yes
C8 . C9 . H91 . 120.3 no
C10 . C9 . H91 . 120.3 no
C9 . C10 . C5 . 121.75(10) yes
C9 . C10 . H101 . 119.1 no
C5 . C10 . H101 . 119.2 no
C1 . C11 . C12 . 119.89(9) yes
C1 . C11 . C16 . 122.44(9) yes
C12 . C11 . C16 . 117.58(10) yes
C11 . C12 . C13 . 121.92(10) yes
C11 . C12 . H121 . 119.0 no
C13 . C12 . H121 . 119.1 no
C12 . C13 . C14 . 119.31(10) yes
C12 . C13 . H131 . 120.3 no
C14 . C13 . H131 . 120.3 no
C13 . C14 . C15 . 119.77(10) yes
C13 . C14 . O2 . 124.84(11) yes
C15 . C14 . O2 . 115.39(12) yes
C14 . C15 . C16 . 120.27(11) yes
C14 . C15 . H151 . 120.1 no
C16 . C15 . H151 . 119.5 no
C11 . C16 . C15 . 121.14(10) yes
C11 . C16 . H161 . 88.6 no
C15 . C16 . H161 . 150.3 no
C1 . C17 . Fe1 . 126.52(7) yes
C1 . C17 . C18 . 123.27(9) yes
Fe1 . C17 . C18 . 69.10(6) yes
C1 . C17 . C21 . 130.81(9) yes
Fe1 . C17 . C21 . 68.29(6) yes
C18 . C17 . C21 . 105.91(9) yes
C17 . C18 . Fe1 . 70.00(6) yes
C17 . C18 . C19 . 109.31(10) yes
Fe1 . C18 . C19 . 69.76(6) yes
C17 . C18 . H181 . 125.3 no
Fe1 . C18 . H181 . 127.1 no
C19 . C18 . H181 . 125.4 no
C18 . C19 . Fe1 . 69.73(6) yes
C18 . C19 . C20 . 107.72(10) yes
Fe1 . C19 . C20 . 69.49(7) yes
C18 . C19 . H191 . 126.1 no
Fe1 . C19 . H191 . 126.3 no
C20 . C19 . H191 . 126.1 no
C19 . C20 . Fe1 . 70.09(7) yes
C19 . C20 . C21 . 108.39(9) yes
Fe1 . C20 . C21 . 69.15(6) yes
C19 . C20 . H201 . 125.7 no
Fe1 . C20 . H201 . 126.5 no
C21 . C20 . H201 . 125.9 no
C17 . C21 . C20 . 108.65(10) yes
C17 . C21 . Fe1 . 70.56(6) yes
C20 . C21 . Fe1 . 69.96(7) yes
C17 . C21 . H211 . 126.3 no
C20 . C21 . H211 . 125.0 no
Fe1 . C21 . H211 . 124.8 no
Fe1 . C22 . C23 . 70.06(8) yes
Fe1 . C22 . C26 . 69.34(8) yes
C23 . C22 . C26 . 108.05(12) yes
Fe1 . C22 . H221 . 126.2 no
C23 . C22 . H221 . 125.9 no
C26 . C22 . H221 . 126.1 no
C22 . C23 . Fe1 . 69.60(8) yes
C22 . C23 . C24 . 107.95(14) yes
Fe1 . C23 . C24 . 69.57(8) yes
C22 . C23 . H231 . 126.0 no
Fe1 . C23 . H231 . 126.5 no
C24 . C23 . H231 . 126.0 no
C23 . C24 . Fe1 . 69.93(8) yes
C23 . C24 . C25 . 108.19(13) yes
Fe1 . C24 . C25 . 69.31(7) yes
C23 . C24 . H241 . 125.7 no
Fe1 . C24 . H241 . 126.4 no
C25 . C24 . H241 . 126.1 no
C24 . C25 . Fe1 . 70.22(8) yes
C24 . C25 . C26 . 107.68(13) yes
Fe1 . C25 . C26 . 69.54(7) yes
C24 . C25 . H251 . 126.2 no
Fe1 . C25 . H251 . 125.7 no
C26 . C25 . H251 . 126.1 no
C25 . C26 . C22 . 108.14(14) yes
C25 . C26 . Fe1 . 69.56(8) yes
C22 . C26 . Fe1 . 70.17(7) yes
C25 . C26 . H261 . 125.9 no
C22 . C26 . H261 . 125.9 no
Fe1 . C26 . H261 . 125.9 no
O1 . C27 . H271 . 109.1 no
O1 . C27 . H272 . 109.5 no
H271 . C27 . H272 . 109.6 no
O1 . C27 . H273 . 109.4 no
H271 . C27 . H273 . 109.4 no
H272 . C27 . H273 . 109.8 no
O2 . C28 . H281 . 109.4 no
O2 . C28 . H282 . 109.7 no
H281 . C28 . H282 . 109.8 no
O2 . C28 . H283 . 109.2 no
H281 . C28 . H283 . 109.3 no
H282 . C28 . H283 . 109.5 no
C27 . O1 . C8 . 117.66(12) yes
C28 . O2 . C14 . 117.28(13) yes

loop_
_geom_bond_atom_site_label_1
_geom_bond_site_symmetry_1
_geom_bond_atom_site_label_2
_geom_bond_site_symmetry_2
_geom_bond_distance
_geom_bond_publ_flag
Fe1 . C17 . 2.0810(10) yes
Fe1 . C18 . 2.0688(11) yes
Fe1 . C19 . 2.0692(11) yes
Fe1 . C20 . 2.0612(12) yes
Fe1 . C21 . 2.0503(11) yes
Fe1 . C22 . 2.0686(13) yes
Fe1 . C23 . 2.0747(14) yes
Fe1 . C24 . 2.0698(13) yes
Fe1 . C25 . 2.0578(12) yes
Fe1 . C26 . 2.0575(13) yes
C1 . C2 . 1.3660(15) yes
C1 . C11 . 1.5082(14) yes
C1 . C17 . 1.4947(14) yes
C2 . C3 . 1.5266(15) yes
C2 . C5 . 1.5023(15) yes
C3 . C4 . 1.5333(18) yes
C3 . H31 . 1.000 no
C3 . H32 . 0.999 no
C4 . H41 . 1.000 no
C4 . H42 . 0.999 no
C4 . H43 . 1.000 no
C5 . C6 . 1.4084(16) yes
C5 . C10 . 1.4049(15) yes
C6 . C7 . 1.3987(17) yes
C6 . H61 . 1.000 no
C7 . C8 . 1.4063(17) yes
C7 . H71 . 0.999 no
C8 . C9 . 1.4047(17) yes
C8 . O1 . 1.3751(15) yes
C9 . C10 . 1.4061(17) yes
C9 . H91 . 1.000 no
C10 . H101 . 0.999 no
C11 . C12 . 1.4004(14) yes
C11 . C16 . 1.4081(16) yes
C12 . C13 . 1.4050(16) yes
C12 . H121 . 1.000 no
C13 . C14 . 1.3948(18) yes
C13 . H131 . 1.000 no
C14 . C15 . 1.4005(18) yes
C14 . O2 . 1.3807(15) yes
C15 . C16 . 1.3941(17) yes
C15 . H151 . 0.953 no
C16 . H161 . 1.000 no
C17 . C18 . 1.4498(15) yes
C17 . C21 . 1.4523(14) yes
C18 . C19 . 1.4326(16) yes
C18 . H181 . 0.981 no
C19 . C20 . 1.4271(18) yes
C19 . H191 . 0.999 no
C20 . C21 . 1.4362(16) yes
C20 . H201 . 0.999 no
C21 . H211 . 0.962 no
C22 . C23 . 1.429(2) yes
C22 . C26 . 1.428(2) yes
C22 . H221 . 1.000 no
C23 . C24 . 1.434(2) yes
C23 . H231 . 0.999 no
C24 . C25 . 1.427(2) yes
C24 . H241 . 1.000 no
C25 . C26 . 1.438(2) yes
C25 . H251 . 0.999 no
C26 . H261 . 1.000 no
C27 . O1 . 1.4341(19) yes
C27 . H271 . 1.002 no
C27 . H272 . 0.997 no
C27 . H273 . 0.999 no
C28 . O2 . 1.422(2) yes
C28 . H281 . 1.000 no
C28 . H282 . 0.997 no
C28 . H283 . 1.003 no
